data_4310471
loop_
_publ_author_name
'Kaian Yao'
'Xin Zhang'
'Huilan Chen'
'Yuhua Mei'
'Yizhi Li'

_publ_section_title
;
 Synthesis and Crystal Structures of A New Series of Intramolecular
 Bridged Alkylcobaloxime Complexes
;
_journal_name_full 'Inorganic Chemistry'
_journal_page_first 577
_journal_page_last 583
_journal_paper_doi 10.1021/ic035147g
_journal_volume 43
_journal_year 2004
_chemical_formula_moiety 'Cl O4, C11 H22 Co N4 O5'
_chemical_formula_sum 'C11 H22 Cl Co N4 O9'
_chemical_formula_weight 448.71
_chemical_name_systematic
; 
 ? 
;
_space_group_IT_number 14
_symmetry_cell_setting monoclinic
_symmetry_space_group_name_Hall '-P 2yn'
_symmetry_space_group_name_H-M 'P 1 21/n 1'
_atom_sites_solution_hydrogens geom
_atom_sites_solution_primary direct
_atom_sites_solution_secondary difmap
_audit_creation_method SHELXL-97
_cell_angle_alpha 90.00
_cell_angle_beta 96.77(1)
_cell_angle_gamma 90.00
_cell_formula_units_Z 4
_cell_length_a 6.345(1)
_cell_length_b 13.161(1)
_cell_length_c 21.071(2)
_cell_measurement_reflns_used 2449
_cell_measurement_temperature 293(2)
_cell_measurement_theta_max 24.62
_cell_measurement_theta_min 3.09
_cell_volume 1747.3(3)
_computing_cell_refinement 'Bruker SMART'
_computing_data_collection 'Bruker SMART'
_computing_data_reduction 'Bruker SHELXTL'
_computing_molecular_graphics 'Bruker SHELXTL'
_computing_publication_material 'Bruker SHELXTL'
_computing_structure_refinement 'Bruker SHELXTL'
_computing_structure_solution 'Bruker SHELXTL'
_diffrn_ambient_temperature 293(2)
_diffrn_measured_fraction_theta_full 0.995
_diffrn_measured_fraction_theta_max 0.995
_diffrn_measurement_device_type 'CCD area detector'
_diffrn_measurement_method 'phi and omega scans'
_diffrn_radiation_monochromator graphite
_diffrn_radiation_source 'sealed tube'
_diffrn_radiation_type MoK\a
_diffrn_radiation_wavelength 0.71073
_diffrn_reflns_av_R_equivalents 0.0431
_diffrn_reflns_av_sigmaI/netI 0.0554
_diffrn_reflns_limit_h_max 6
_diffrn_reflns_limit_h_min -7
_diffrn_reflns_limit_k_max 15
_diffrn_reflns_limit_k_min -15
_diffrn_reflns_limit_l_max 24
_diffrn_reflns_limit_l_min -25
_diffrn_reflns_number 8780
_diffrn_reflns_theta_full 25.00
_diffrn_reflns_theta_max 25.00
_diffrn_reflns_theta_min 1.83
_exptl_absorpt_coefficient_mu 1.190
_exptl_absorpt_correction_T_max 0.788
_exptl_absorpt_correction_T_min 0.752
_exptl_absorpt_correction_type empirial
_exptl_crystal_density_diffrn 1.706
_exptl_crystal_density_method 'not measured'
_exptl_crystal_F_000 928
_exptl_crystal_size_max 0.3
_exptl_crystal_size_mid 0.2
_exptl_crystal_size_min 0.2
_refine_diff_density_max 0.477
_refine_diff_density_min -0.437
_refine_diff_density_rms 0.081
_refine_ls_extinction_method none
_refine_ls_goodness_of_fit_ref 0.947
_refine_ls_hydrogen_treatment mixed
_refine_ls_matrix_type full
_refine_ls_number_parameters 241
_refine_ls_number_reflns 3071
_refine_ls_number_restraints 6
_refine_ls_restrained_S_all 1.049
_refine_ls_R_factor_all 0.0599
_refine_ls_R_factor_gt 0.0417
_refine_ls_shift/su_max 0.000
_refine_ls_shift/su_mean 0.000
_refine_ls_structure_factor_coef Fsqd
_refine_ls_weighting_details 'calc w=1/[\s^2^(Fo^2^)+(0.0499P)^2^+0.0000P] where P=(Fo^2^+2Fc^2^)/3'
_refine_ls_weighting_scheme calc
_refine_ls_wR_factor_gt 0.0903
_refine_ls_wR_factor_ref 0.0948
_reflns_number_gt 2296
_reflns_number_total 3071
_reflns_threshold_expression >2sigma(I)
_cod_data_source_file ic035147gsi20031003_094513_2.cif
_cod_data_source_block for_compound3
_cod_depositor_comments
;
The following automatic conversions were performed:
'_symmetry_cell_setting' value 'Monoclinic' changed to 'monoclinic'
according to '/home/saulius/struct/CIF-dictionaries/cif_core.dic'
dictionary named 'cif_core.dic' version 2.4.1 from 2010-06-29.

Automatic conversion script
Id: cif_fix_enum 1527 2010-12-29 10:47:43Z saulius 
;
_cod_database_code 4310471

loop_
_symmetry_equiv_pos_as_xyz
'x, y, z'
'-x+1/2, y+1/2, -z+1/2'
'-x, -y, -z'
'x-1/2, -y-1/2, z-1/2'

loop_
_atom_site_label
_atom_site_type_symbol
_atom_site_fract_x
_atom_site_fract_y
_atom_site_fract_z
_atom_site_U_iso_or_equiv
_atom_site_adp_type
_atom_site_occupancy
_atom_site_symmetry_multiplicity
_atom_site_calc_flag
_atom_site_refinement_flags
_atom_site_disorder_assembly
_atom_site_disorder_group
Co1 Co 0.18091(7) 0.72326(3) 0.00198(2) 0.02693(17) Uani 1 1 d . . .
C1 C 0.4672(6) 0.6540(3) -0.16049(18) 0.0450(10) Uani 1 1 d . . .
H1A H 0.5835 0.7008 -0.1533 0.068 Uiso 1 1 calc R . .
H1B H 0.3822 0.6707 -0.1999 0.068 Uiso 1 1 calc R . .
H1C H 0.5212 0.5862 -0.1630 0.068 Uiso 1 1 calc R . .
C2 C 0.3351(6) 0.6607(3) -0.10693(16) 0.0307(9) Uani 1 1 d . . .
C3 C 0.1436(6) 0.6008(3) -0.10375(16) 0.0299(8) Uani 1 1 d . . .
C4 C 0.0665(7) 0.5228(3) -0.15189(18) 0.0467(11) Uani 1 1 d . . .
H4A H -0.0278 0.4770 -0.1338 0.070 Uiso 1 1 calc R . .
H4B H 0.1851 0.4856 -0.1644 0.070 Uiso 1 1 calc R . .
H4C H -0.0078 0.5555 -0.1887 0.070 Uiso 1 1 calc R . .
C5 C -0.1055(7) 0.7777(3) 0.16813(18) 0.0474(11) Uani 1 1 d . . .
H5A H -0.2304 0.7368 0.1581 0.071 Uiso 1 1 calc R . .
H5B H -0.1463 0.8464 0.1758 0.071 Uiso 1 1 calc R . .
H5C H -0.0234 0.7513 0.2057 0.071 Uiso 1 1 calc R . .
C6 C 0.0233(6) 0.7753(3) 0.11387(17) 0.0341(9) Uani 1 1 d . . .
C7 C 0.2299(6) 0.8268(3) 0.11644(17) 0.0330(9) Uani 1 1 d . . .
C8 C 0.3191(7) 0.8888(3) 0.17227(19) 0.0477(11) Uani 1 1 d . . .
H8A H 0.4603 0.9102 0.1665 0.072 Uiso 1 1 calc R . .
H8B H 0.3232 0.8489 0.2105 0.072 Uiso 1 1 calc R . .
H8C H 0.2314 0.9475 0.1758 0.072 Uiso 1 1 calc R . .
C9 C 0.4061(7) 0.8858(3) -0.0936(2) 0.0458(11) Uani 1 1 d . . .
H9A H 0.3521 0.8664 -0.1369 0.055 Uiso 1 1 calc R . .
H9B H 0.5046 0.9416 -0.0962 0.055 Uiso 1 1 calc R . .
C10 C 0.2227(6) 0.9222(3) -0.05941(19) 0.0423(10) Uani 1 1 d . . .
H10A H 0.2805 0.9505 -0.0186 0.051 Uiso 1 1 calc R . .
H10B H 0.1513 0.9768 -0.0843 0.051 Uiso 1 1 calc R . .
C11 C 0.0592(6) 0.8436(3) -0.04748(18) 0.0378(9) Uani 1 1 d . . .
H11A H -0.0116 0.8205 -0.0882 0.045 Uiso 1 1 calc R . .
H11B H -0.0468 0.8751 -0.0243 0.045 Uiso 1 1 calc R . .
Cl1 Cl 0.94665(17) 0.87007(8) 0.75367(5) 0.0460(3) Uani 1 1 d U . .
N1 N 0.3695(5) 0.7223(2) -0.05905(14) 0.0300(7) Uani 1 1 d . . .
N2 N 0.0413(5) 0.6287(2) -0.05625(13) 0.0276(7) Uani 1 1 d . . .
N3 N -0.0240(5) 0.7270(2) 0.06085(14) 0.0320(7) Uani 1 1 d . . .
N4 N 0.3209(5) 0.8110(2) 0.06626(14) 0.0303(7) Uani 1 1 d . . .
O1 O 0.5207(4) 0.79940(19) -0.06199(12) 0.0382(7) Uani 1 1 d . . .
O2 O -0.1409(4) 0.58678(19) -0.04718(12) 0.0367(6) Uani 1 1 d . . .
O3 O -0.2120(4) 0.6770(2) 0.05215(13) 0.0427(7) Uani 1 1 d . . .
H3 H -0.2179 0.6427 0.0195 0.064 Uiso 1 1 calc R . .
O4 O 0.5162(4) 0.8567(2) 0.06541(13) 0.0417(7) Uani 1 1 d . . .
H4 H 0.5735 0.8342 0.0354 0.063 Uiso 1 1 calc R . .
O5 O 0.3307(4) 0.59938(17) 0.05042(11) 0.0362(6) Uani 1 1 d . . .
H5OA H 0.2618 0.5440 0.0455 0.043 Uiso 1 1 d R . .
H5OB H 0.3800 0.6061 0.0895 0.043 Uiso 1 1 d R . .
O6 O 0.7434(5) 0.8749(3) 0.77411(18) 0.0821(10) Uani 1 1 d U . .
O7 O 1.0631(5) 0.9581(2) 0.77482(16) 0.0700(10) Uani 1 1 d . . .
O8 O 0.9238(6) 0.8656(3) 0.68581(14) 0.0862(12) Uani 1 1 d . . .
O9 O 1.0534(6) 0.7818(2) 0.77853(16) 0.0798(11) Uani 1 1 d . . .

loop_
_atom_site_aniso_label
_atom_site_aniso_U_11
_atom_site_aniso_U_22
_atom_site_aniso_U_33
_atom_site_aniso_U_23
_atom_site_aniso_U_13
_atom_site_aniso_U_12
Co1 0.0333(3) 0.0257(3) 0.0216(3) -0.0024(2) 0.0023(2) -0.0031(2)
C1 0.047(3) 0.057(3) 0.031(2) -0.001(2) 0.0057(19) 0.003(2)
C2 0.040(2) 0.030(2) 0.0215(19) 0.0010(15) 0.0005(16) 0.0062(17)
C3 0.039(2) 0.0259(19) 0.0233(19) -0.0002(15) -0.0015(16) 0.0018(16)
C4 0.061(3) 0.045(3) 0.033(2) -0.0098(19) 0.002(2) -0.004(2)
C5 0.056(3) 0.058(3) 0.029(2) -0.007(2) 0.0095(19) 0.004(2)
C6 0.043(2) 0.034(2) 0.026(2) -0.0005(17) 0.0022(17) 0.0056(18)
C7 0.045(2) 0.028(2) 0.024(2) -0.0037(16) -0.0010(17) 0.0061(18)
C8 0.065(3) 0.041(3) 0.037(2) -0.0138(19) 0.002(2) -0.004(2)
C9 0.056(3) 0.037(2) 0.043(2) 0.0102(19) 0.002(2) -0.014(2)
C10 0.059(3) 0.027(2) 0.040(2) 0.0061(18) 0.000(2) -0.0040(19)
C11 0.045(2) 0.034(2) 0.034(2) 0.0030(17) -0.0005(18) 0.0051(18)
Cl1 0.0568(7) 0.0437(6) 0.0362(6) -0.0021(4) 0.0001(5) 0.0092(5)
N1 0.0316(18) 0.0308(17) 0.0277(17) 0.0023(14) 0.0032(13) -0.0061(14)
N2 0.0323(18) 0.0262(16) 0.0235(16) 0.0002(12) -0.0005(13) -0.0036(13)
N3 0.0326(18) 0.0355(18) 0.0282(17) 0.0007(14) 0.0043(13) -0.0023(15)
N4 0.0334(19) 0.0248(16) 0.0322(18) -0.0020(13) 0.0020(14) -0.0047(14)
O1 0.0367(16) 0.0406(16) 0.0373(16) 0.0031(12) 0.0044(12) -0.0112(12)
O2 0.0366(16) 0.0353(15) 0.0380(15) -0.0040(12) 0.0036(12) -0.0116(12)
O3 0.0373(16) 0.0545(18) 0.0371(17) -0.0095(13) 0.0079(13) -0.0094(14)
O4 0.0443(18) 0.0389(16) 0.0416(17) -0.0110(12) 0.0029(13) -0.0120(13)
O5 0.0454(17) 0.0274(14) 0.0332(15) 0.0006(11) -0.0058(12) -0.0071(12)
O6 0.067(2) 0.079(2) 0.102(2) -0.0134(18) 0.0197(18) -0.0015(17)
O7 0.083(3) 0.054(2) 0.071(2) -0.0035(17) -0.0026(19) -0.0128(17)
O8 0.084(3) 0.089(3) 0.0304(18) 0.0020(17) -0.0100(19) 0.023(2)
O9 0.087(3) 0.054(2) 0.061(2) 0.0006(17) -0.023(2) 0.031(2)

loop_
_atom_type_symbol
_atom_type_description
_atom_type_scat_dispersion_real
_atom_type_scat_dispersion_imag
_atom_type_scat_source
C C 0.0033 0.0016 'International Tables Vol C Tables 4.2.6.8 and 6.1.1.4'
H H 0.0000 0.0000 'International Tables Vol C Tables 4.2.6.8 and 6.1.1.4'
N N 0.0061 0.0033 'International Tables Vol C Tables 4.2.6.8 and 6.1.1.4'
O O 0.0106 0.0060 'International Tables Vol C Tables 4.2.6.8 and 6.1.1.4'
Cl Cl 0.1484 0.1585 'International Tables Vol C Tables 4.2.6.8 and 6.1.1.4'
Co Co 0.3494 0.9721 'International Tables Vol C Tables 4.2.6.8 and 6.1.1.4'

loop_
_geom_angle_atom_site_label_1
_geom_angle_atom_site_label_2
_geom_angle_atom_site_label_3
_geom_angle
_geom_angle_site_symmetry_1
_geom_angle_site_symmetry_3
_geom_angle_publ_flag
N1 Co1 N2 80.63(12) . . ?
N1 Co1 N3 176.78(13) . . ?
N2 Co1 N3 97.83(12) . . ?
N1 Co1 N4 102.17(13) . . ?
N2 Co1 N4 175.36(12) . . ?
N3 Co1 N4 79.56(13) . . ?
N1 Co1 C11 83.43(14) . . ?
N2 Co1 C11 93.47(14) . . ?
N3 Co1 C11 93.87(14) . . ?
N4 Co1 C11 90.54(15) . . ?
N1 Co1 O5 92.27(11) . . ?
N2 Co1 O5 87.41(11) . . ?
N3 Co1 O5 90.47(11) . . ?
N4 Co1 O5 88.77(11) . . ?
C11 Co1 O5 175.41(13) . . ?
C2 C1 H1A 109.5 . . ?
C2 C1 H1B 109.5 . . ?
H1A C1 H1B 109.5 . . ?
C2 C1 H1C 109.5 . . ?
H1A C1 H1C 109.5 . . ?
H1B C1 H1C 109.5 . . ?
N1 C2 C3 111.6(3) . . ?
N1 C2 C1 124.9(3) . . ?
C3 C2 C1 123.5(3) . . ?
N2 C3 C2 112.1(3) . . ?
N2 C3 C4 124.3(3) . . ?
C2 C3 C4 123.5(3) . . ?
C3 C4 H4A 109.5 . . ?
C3 C4 H4B 109.5 . . ?
H4A C4 H4B 109.5 . . ?
C3 C4 H4C 109.5 . . ?
H4A C4 H4C 109.5 . . ?
H4B C4 H4C 109.5 . . ?
C6 C5 H5A 109.5 . . ?
C6 C5 H5B 109.5 . . ?
H5A C5 H5B 109.5 . . ?
C6 C5 H5C 109.5 . . ?
H5A C5 H5C 109.5 . . ?
H5B C5 H5C 109.5 . . ?
N3 C6 C7 112.0(3) . . ?
N3 C6 C5 125.8(4) . . ?
C7 C6 C5 122.1(3) . . ?
N4 C7 C6 112.4(3) . . ?
N4 C7 C8 125.2(4) . . ?
C6 C7 C8 122.4(3) . . ?
C7 C8 H8A 109.5 . . ?
C7 C8 H8B 109.5 . . ?
H8A C8 H8B 109.5 . . ?
C7 C8 H8C 109.5 . . ?
H8A C8 H8C 109.5 . . ?
H8B C8 H8C 109.5 . . ?
O1 C9 C10 113.3(3) . . ?
O1 C9 H9A 108.9 . . ?
C10 C9 H9A 108.9 . . ?
O1 C9 H9B 108.9 . . ?
C10 C9 H9B 108.9 . . ?
H9A C9 H9B 107.7 . . ?
C11 C10 C9 116.4(3) . . ?
C11 C10 H10A 108.2 . . ?
C9 C10 H10A 108.2 . . ?
C11 C10 H10B 108.2 . . ?
C9 C10 H10B 108.2 . . ?
H10A C10 H10B 107.3 . . ?
C10 C11 Co1 113.5(3) . . ?
C10 C11 H11A 108.9 . . ?
Co1 C11 H11A 108.9 . . ?
C10 C11 H11B 108.9 . . ?
Co1 C11 H11B 108.9 . . ?
H11A C11 H11B 107.7 . . ?
O6 Cl1 O9 109.9(2) . . ?
O6 Cl1 O7 109.2(2) . . ?
O9 Cl1 O7 110.2(2) . . ?
O6 Cl1 O8 108.7(2) . . ?
O9 Cl1 O8 109.0(2) . . ?
O7 Cl1 O8 109.7(2) . . ?
C2 N1 O1 118.2(3) . . ?
C2 N1 Co1 118.8(2) . . ?
O1 N1 Co1 121.7(2) . . ?
C3 N2 O2 121.2(3) . . ?
C3 N2 Co1 116.3(2) . . ?
O2 N2 Co1 122.3(2) . . ?
C6 N3 O3 117.9(3) . . ?
C6 N3 Co1 118.1(3) . . ?
O3 N3 Co1 123.9(2) . . ?
C7 N4 O4 115.7(3) . . ?
C7 N4 Co1 117.7(3) . . ?
O4 N4 Co1 126.6(2) . . ?
N1 O1 C9 106.0(3) . . ?
N3 O3 H3 109.5 . . ?
N4 O4 H4 109.5 . . ?
Co1 O5 H5OA 114.3 . . ?
Co1 O5 H5OB 119.0 . . ?
H5OA O5 H5OB 109.4 . . ?

loop_
_geom_bond_atom_site_label_1
_geom_bond_atom_site_label_2
_geom_bond_distance
_geom_bond_site_symmetry_2
_geom_bond_publ_flag
Co1 N1 1.857(3) . ?
Co1 N2 1.893(3) . ?
Co1 N3 1.901(3) . ?
Co1 N4 1.916(3) . ?
Co1 C11 2.001(4) . ?
Co1 O5 2.091(2) . ?
C1 C2 1.485(5) . ?
C1 H1A 0.9600 . ?
C1 H1B 0.9600 . ?
C1 H1C 0.9600 . ?
C2 N1 1.293(4) . ?
C2 C3 1.456(5) . ?
C3 N2 1.308(4) . ?
C3 C4 1.485(5) . ?
C4 H4A 0.9600 . ?
C4 H4B 0.9600 . ?
C4 H4C 0.9600 . ?
C5 C6 1.482(5) . ?
C5 H5A 0.9600 . ?
C5 H5B 0.9600 . ?
C5 H5C 0.9600 . ?
C6 N3 1.289(5) . ?
C6 C7 1.472(5) . ?
C7 N4 1.280(4) . ?
C7 C8 1.488(5) . ?
C8 H8A 0.9600 . ?
C8 H8B 0.9600 . ?
C8 H8C 0.9600 . ?
C9 O1 1.467(5) . ?
C9 C10 1.517(5) . ?
C9 H9A 0.9700 . ?
C9 H9B 0.9700 . ?
C10 C11 1.506(5) . ?
C10 H10A 0.9700 . ?
C10 H10B 0.9700 . ?
C11 H11A 0.9700 . ?
C11 H11B 0.9700 . ?
Cl1 O6 1.408(3) . ?
Cl1 O9 1.414(3) . ?
Cl1 O7 1.418(3) . ?
Cl1 O8 1.421(3) . ?
N1 O1 1.403(4) . ?
N2 O2 1.315(3) . ?
N3 O3 1.356(4) . ?
N4 O4 1.379(4) . ?
O3 H3 0.8200 . ?
O4 H4 0.8200 . ?
O5 H5OA 0.8500 . ?
O5 H5OB 0.8501 . ?
